data_2200629
loop_
_publ_author_name
'Philip J Cox'

_publ_section_title
;
 2,5-Dichloroaniline, a monoclinic structure with a pseudo-tetragonal
 unit cell
;
_journal_issue 12
_journal_name_full 'Acta Crystallographica Section E'
_journal_page_first o1203
_journal_page_last o1205
_journal_paper_doi 10.1107/S1600536801019511
_journal_volume 57
_journal_year 2001
_chemical_formula_iupac 'C6 H5 Cl2 N'
_chemical_formula_moiety 'C6 H5 Cl2 N'
_chemical_formula_sum 'C6 H5 Cl2 N'
_chemical_formula_weight 162.01
_chemical_melting_point 50
_chemical_name_systematic
;
2,5-Dichloroaniline
;
_space_group_IT_number 14
_symmetry_cell_setting monoclinic
_symmetry_space_group_name_Hall '-P 2yn'
_symmetry_space_group_name_H-M 'P 1 21/n 1'
_audit_creation_method SHELXL-97
_cell_angle_alpha 90.00
_cell_angle_beta 90.033(2)
_cell_angle_gamma 90.00
_cell_formula_units_Z 4
_cell_length_a 13.1141(6)
_cell_length_b 3.81370(10)
_cell_length_c 13.1699(7)
_cell_measurement_reflns_used 1724
_cell_measurement_temperature 120(2)
_cell_measurement_theta_max 26.02
_cell_measurement_theta_min 2.91
_cell_volume 658.67(5)
_computing_cell_refinement 'DENZO and COLLECT'
_computing_data_collection
;
DENZO (Otwinowski & Minor, 1997) and COLLECT (Hooft, 1998)
;
_computing_data_reduction 'DENZO and COLLECT'
_computing_molecular_graphics 'ORTEP-3 (Farrugia, 1997) and PLATON (Spek, 2001)'
_computing_publication_material 'SHELXL97 and PLATON'
_computing_structure_refinement 'SHELXL97 (Sheldrick, 1997)'
_computing_structure_solution 'SIR97 (Altomare et al., 1999)'
_diffrn_ambient_temperature 396(2)
_diffrn_detector_area_resol_mean 9.091
_diffrn_measured_fraction_theta_full .836
_diffrn_measured_fraction_theta_max .836
_diffrn_measurement_device_type 'Enraf-Nonius KappaCCD area-detector'
_diffrn_measurement_method '\f and \w scans to fill Ewald sphere'
_diffrn_radiation_monochromator graphite
_diffrn_radiation_source 'Enraf-Nonius FR591 rotating-anode'
_diffrn_radiation_type MoK\a
_diffrn_radiation_wavelength .71073
_diffrn_reflns_av_R_equivalents .0334
_diffrn_reflns_av_sigmaI/netI .0389
_diffrn_reflns_limit_h_max 16
_diffrn_reflns_limit_h_min -16
_diffrn_reflns_limit_k_max 4
_diffrn_reflns_limit_k_min -4
_diffrn_reflns_limit_l_max 11
_diffrn_reflns_limit_l_min -16
_diffrn_reflns_number 2663
_diffrn_reflns_theta_full 26.00
_diffrn_reflns_theta_max 26.00
_diffrn_reflns_theta_min 3.09
_diffrn_standards_decay_% 0
_diffrn_standards_number 0
_exptl_absorpt_coefficient_mu .879
_exptl_absorpt_correction_T_max .917
_exptl_absorpt_correction_T_min .844
_exptl_absorpt_correction_type multi-scan
_exptl_absorpt_process_details '(SORTAV; Blessing, 1995)'
_exptl_crystal_colour colourless
_exptl_crystal_density_diffrn 1.634
_exptl_crystal_density_method 'not measured'
_exptl_crystal_description lozenge
_exptl_crystal_F_000 328
_exptl_crystal_size_max .20
_exptl_crystal_size_mid .15
_exptl_crystal_size_min .10
_refine_diff_density_max .256
_refine_diff_density_min -.363
_refine_ls_extinction_method none
_refine_ls_goodness_of_fit_ref 1.027
_refine_ls_hydrogen_treatment refall
_refine_ls_matrix_type full
_refine_ls_number_parameters 102
_refine_ls_number_reflns 1088
_refine_ls_number_restraints 0
_refine_ls_restrained_S_all 1.027
_refine_ls_R_factor_all .0284
_refine_ls_R_factor_gt .0264
_refine_ls_shift/su_max .001
_refine_ls_shift/su_mean .000
_refine_ls_structure_factor_coef Fsqd
_refine_ls_weighting_details 'calc w = 1/[\s^2^(Fo^2^)+(0.0449P)^2^+0.1577P] where P = (Fo^2^+2Fc^2^)/3'
_refine_ls_weighting_scheme calc
_refine_ls_wR_factor_ref .0738
_reflns_number_gt 1026
_reflns_number_total 1088
_reflns_threshold_expression I>2\s(I)
_cod_data_source_file cf6126.cif
_cod_data_source_block I
_cod_depositor_comments
;
The following automatic conversions were performed:
'_symmetry_cell_setting' value 'Monoclinic' changed to 'monoclinic'
according to '/home/saulius/struct/CIF-dictionaries/cif_core.dic'
dictionary named 'cif_core.dic' version 2.4.1 from
2010-06-29.

'_geom_bond_publ_flag' value 'Y' changed to 'y' according to
'/home/saulius/struct/CIF-dictionaries/cif_core.dic' dictionary named
'cif_core.dic' version 2.4.1 from 2010-06-29 (2
times).

'_geom_bond_publ_flag' value 'N' changed to 'n' according to
'/home/saulius/struct/CIF-dictionaries/cif_core.dic' dictionary named
'cif_core.dic' version 2.4.1 from 2010-06-29 (12 times).

Automatic conversion script
Id: cif_fix_enum 1527 2010-12-29 10:47:43Z saulius 

The following automatic conversions were performed:

'_symmetry_cell_setting' value 'Monoclinic' changed to 'monoclinic'
according to /home/saulius/struct/CIF-dictionaries/cif_core.dic
dictionary named 'cif_core.dic' version 2.4.1 from
2010-06-29.

'_exptl_absorpt_correction_type' value 'Multi-scan'
changed to 'multi-scan' according to
/home/saulius/struct/CIF-dictionaries/cif_core.dic dictionary named
'cif_core.dic' version 2.4.1 from 2010-06-29.

'_geom_bond_publ_flag'
value 'Y' changed to 'y' according to
/home/saulius/struct/CIF-dictionaries/cif_core.dic dictionary named
'cif_core.dic' version 2.4.1 from 2010-06-29 (2
times).

'_geom_bond_publ_flag' value 'N' changed to 'n' according to
/home/saulius/struct/CIF-dictionaries/cif_core.dic dictionary named
'cif_core.dic' version 2.4.1 from 2010-06-29 (12
times).

'_geom_angle_publ_flag' value 'N' changed to 'n' according
to /home/saulius/struct/CIF-dictionaries/cif_core.dic dictionary
named 'cif_core.dic' version 2.4.1 from 2010-06-29 (17
times).

'_geom_angle_publ_flag' value 'Y' changed to 'y' according
to /home/saulius/struct/CIF-dictionaries/cif_core.dic dictionary
named 'cif_core.dic' version 2.4.1 from 2010-06-29 (4
times).

'_geom_torsion_publ_flag' value 'N' changed to 'n' according
to /home/saulius/struct/CIF-dictionaries/cif_core.dic dictionary
named 'cif_core.dic' version 2.4.1 from 2010-06-29 (12
times).

'_geom_torsion_publ_flag' value 'Y' changed to 'y' according
to /home/saulius/struct/CIF-dictionaries/cif_core.dic dictionary
named 'cif_core.dic' version 2.4.1 from 2010-06-29.

Automatic conversion script
Id: cif_fix_values 1715 2011-07-08 13:25:40Z adriana 
;
_cod_original_cell_volume 658.67(11)
_cod_original_sg_symbol_H-M 'P 21/n'
_cod_database_code 2200629
_cod_database_fobs_code 2200629

loop_
_symmetry_equiv_pos_as_xyz
'x, y, z'
'-x+1/2, y+1/2, -z+1/2'
'-x, -y, -z'
'x-1/2, -y-1/2, z-1/2'

loop_
_atom_site_label
_atom_site_fract_x
_atom_site_fract_y
_atom_site_fract_z
_atom_site_U_iso_or_equiv
_atom_site_adp_type
_atom_site_calc_flag
_atom_site_refinement_flags
_atom_site_occupancy
_atom_site_disorder_assembly
_atom_site_disorder_group
_atom_site_type_symbol
Cl1 .62141(3) .39302(10) .41633(3) .02093(18) Uani d . 1 . . Cl
Cl2 .32357(3) .00778(11) .06569(3) .02322(18) Uani d . 1 . . Cl
N1 .66639(11) .4760(4) .19545(13) .0182(3) Uani d . 1 . . N
H1A .6739(17) .562(5) .1361(17) .027(5) Uiso d . 1 . . H
H1B .6932(17) .610(5) .2417(17) .024(5) Uiso d . 1 . . H
C1 .56937(12) .3472(4) .21737(12) .0136(4) Uani d . 1 . . C
C2 .53915(12) .2817(4) .31821(11) .0136(4) Uani d . 1 . . C
C3 .44446(13) .1366(4) .34038(12) .0161(4) Uani d . 1 . . C
H3 .4255(15) .089(5) .4100(14) .017(4) Uiso d . 1 . . H
C4 .37773(12) .0490(4) .26381(13) .0159(4) Uani d . 1 . . C
H4 .3141(17) -.052(5) .2761(16) .025(5) Uiso d . 1 . . H
C5 .40697(12) .1140(4) .16412(12) .0148(4) Uani d . 1 . . C
C6 .50159(12) .2583(4) .14094(12) .0152(4) Uani d . 1 . . C
H6 .5210(16) .296(5) .0716(15) .027(5) Uiso d . 1 . . H

loop_
_atom_site_aniso_label
_atom_site_aniso_U_11
_atom_site_aniso_U_22
_atom_site_aniso_U_33
_atom_site_aniso_U_12
_atom_site_aniso_U_13
_atom_site_aniso_U_23
Cl1 .0206(3) .0268(3) .0154(3) -.00097(15) -.0042(2) -.00346(15)
Cl2 .0198(3) .0307(3) .0192(3) -.00138(16) -.0065(2) -.00330(16)
N1 .0143(7) .0217(7) .0186(8) -.0027(6) .0016(7) .0017(6)
C1 .0140(8) .0104(7) .0163(8) .0019(5) .0013(8) .0008(6)
C2 .0151(7) .0129(7) .0129(8) .0026(6) -.0040(7) -.0017(6)
C3 .0189(8) .0157(8) .0137(8) .0013(6) .0025(8) .0008(6)
C4 .0130(8) .0152(7) .0195(9) -.0006(6) .0021(8) .0000(6)
C5 .0153(8) .0142(8) .0150(8) .0019(6) -.0048(7) -.0029(6)
C6 .0167(8) .0167(8) .0122(8) .0023(6) .0017(7) .0020(6)

loop_
_atom_type_symbol
_atom_type_description
_atom_type_scat_dispersion_real
_atom_type_scat_dispersion_imag
_atom_type_scat_source
C C .0033 .0016 'International Tables Vol C Tables 4.2.6.8 and 6.1.1.4'
H H .0000 .0000 'International Tables Vol C Tables 4.2.6.8 and 6.1.1.4'
N N .0061 .0033 'International Tables Vol C Tables 4.2.6.8 and 6.1.1.4'
Cl Cl .1484 .1585 'International Tables Vol C Tables 4.2.6.8 and 6.1.1.4'

loop_
_geom_angle_atom_site_label_1
_geom_angle_atom_site_label_2
_geom_angle_atom_site_label_3
_geom_angle
_geom_angle_publ_flag
C1 N1 H1A 115.5(16) n
C1 N1 H1B 115.5(12) n
H1A N1 H1B 111.7(19) n
C6 C1 N1 121.42(14) n
C6 C1 C2 117.46(13) y
N1 C1 C2 121.01(16) n
C3 C2 C1 121.36(15) y
C3 C2 Cl1 119.72(12) n
C1 C2 Cl1 118.91(12) n
C4 C3 C2 120.69(14) n
C4 C3 H3 119.1(12) n
C2 C3 H3 120.2(12) n
C3 C4 C5 118.24(14) y
C3 C4 H4 122.8(14) n
C5 C4 H4 119.0(14) n
C4 C5 C6 121.61(16) y
C4 C5 Cl2 119.19(12) n
C6 C5 Cl2 119.20(12) n
C1 C6 C5 120.63(13) n
C1 C6 H6 119.0(13) n
C5 C6 H6 120.3(13) n

loop_
_geom_bond_atom_site_label_1
_geom_bond_atom_site_label_2
_geom_bond_site_symmetry_2
_geom_bond_distance
_geom_bond_publ_flag
Cl1 C2 . 1.7356(17) y
Cl2 C5 . 1.7432(18) y
N1 C1 . 1.394(2) n
N1 H1A . .85(2) n
N1 H1B . .87(2) n
C1 C6 . 1.385(3) n
C1 C2 . 1.409(2) n
C2 C3 . 1.390(2) n
C3 C4 . 1.376(3) n
C3 H3 . .966(18) n
C4 C5 . 1.390(2) n
C4 H4 . .93(2) n
C5 C6 . 1.392(2) n
C6 H6 . .959(18) n

loop_
_geom_hbond_atom_site_label_D
_geom_hbond_atom_site_label_H
_geom_hbond_atom_site_label_A
_geom_hbond_site_symmetry_A
_geom_hbond_distance_DH
_geom_hbond_distance_HA
_geom_hbond_distance_DA
_geom_hbond_angle_DHA
N1 H1B N1 2_655 .87(2) 2.45(2) 3.241(2) 151(2)

loop_
_geom_torsion_atom_site_label_1
_geom_torsion_atom_site_label_2
_geom_torsion_atom_site_label_3
_geom_torsion_atom_site_label_4
_geom_torsion
_geom_torsion_publ_flag
C6 C1 C2 C3 -.7(2) n
N1 C1 C2 C3 -176.70(13) n
C6 C1 C2 Cl1 -179.41(10) n
N1 C1 C2 Cl1 4.6(2) y
C1 C2 C3 C4 .7(2) n
Cl1 C2 C3 C4 179.48(11) n
C2 C3 C4 C5 -.9(2) n
C3 C4 C5 C6 1.0(2) n
C3 C4 C5 Cl2 -179.64(11) n
N1 C1 C6 C5 176.81(14) n
C2 C1 C6 C5 .8(2) n
C4 C5 C6 C1 -1.0(2) n
Cl2 C5 C6 C1 179.67(11) n

loop_
_cod_related_entry_id
_cod_related_entry_database
_cod_related_entry_code
1 ChemSpider 13869655
